data_4031606
loop_
_publ_author_name
'Donovan, W.F.'
'Smith, P.W.'

_publ_section_title
;
 Crystal and molecular structures of aquahalogenovanadium (III) complexes.
 Part I. X-ray crystal structure of
 trans-tetrakis-aquadibromovanadium(III) bromide dihydrate and the
 isomorphous chloro-compound
;
_journal_name_full
;
Journal of the Chemical Society. Dalton Transactions, Inorganic Chemistry 
(1972-)
;
_journal_page_first 894
_journal_page_last 896
_journal_volume 1975
_journal_year 1975
_chemical_formula_sum 'Br3 H12 O6 V'
_chemical_name_systematic '((H2 O)4 Br2 V) Br (H2 O)2'
_space_group_IT_number 14
_symmetry_space_group_name_Hall '-P 2ybc'
_symmetry_space_group_name_H-M 'P 1 21/c 1'
_cell_angle_alpha 90
_cell_angle_beta 96.15
_cell_angle_gamma 90
_cell_formula_units_Z 2
_cell_length_a 6.408
_cell_length_b 6.55
_cell_length_c 12.3
_cell_volume 513.289
_citation_journal_id_ASTM JCDTBI
_cod_data_source_file Donovan_JCDTBI_1975_1810.cif
_cod_data_source_block H12Br3O6V1
_cod_original_cell_volume 513.2894
_cod_original_formula_sum 'H12 Br3 O6 V1'
_cod_database_code 4031606

loop_
_symmetry_equiv_pos_as_xyz
x,y,z
-x,y+1/2,-z+1/2
-x,-y,-z
x,-y-1/2,z-1/2

loop_
_atom_site_label
_atom_site_type_symbol
_atom_site_fract_x
_atom_site_fract_y
_atom_site_fract_z
_atom_site_occupancy
_atom_site_U_iso_or_equiv
Br2 Br-1 0.2812 -0.0239 0.1615 1 0.0
O2 O-2 0.1905 0.1286 -0.0948 1 0.0
V1 V+3 0 0 0 1 0.0
O3 O-2 -0.0729 0.2674 0.0602 1 0.0
Br1 Br-1 0.5 0 0.5 1 0.0
O1 O-2 0.8048 -0.0199 0.3016 1 0.0
